data_2222601
loop_
_publ_author_name
'Gowda, B. Thimme'
'Foro, Sabine'
'Saraswathi, B. S.'
'Fuess, Hartmut'

_publ_section_title
;
 <i>N</i>-(2,4,6-Trimethylphenyl)succinamic acid
;
_journal_coeditor_code BT5016
_journal_issue 8
_journal_name_full 'Acta Crystallographica Section E'
_journal_page_first o2056
_journal_paper_doi 10.1107/S1600536809029791
_journal_volume 65
_journal_year 2009
_chemical_formula_iupac 'C13 H17 N O3'
_chemical_formula_moiety 'C13 H17 N O3'
_chemical_formula_sum 'C13 H17 N O3'
_chemical_formula_weight 235.28
_chemical_name_common
;
<i>N</i>-(2,4,6-Trimethylphenyl)succinamic acid
;
_chemical_name_systematic
;
3-[(2,4,6-trimethylphenyl)aminocarbonyl]propionic acid
;
_space_group_IT_number 2
_symmetry_cell_setting triclinic
_symmetry_space_group_name_Hall '-P 1'
_symmetry_space_group_name_H-M 'P -1'
_atom_sites_solution_hydrogens geom
_atom_sites_solution_primary direct
_atom_sites_solution_secondary difmap
_audit_creation_method SHELXL-97
_cell_angle_alpha 70.217(8)
_cell_angle_beta 86.158(8)
_cell_angle_gamma 79.351(8)
_cell_formula_units_Z 2
_cell_length_a 4.7646(4)
_cell_length_b 10.8590(10)
_cell_length_c 13.111(2)
_cell_measurement_reflns_used 25
_cell_measurement_temperature 299(2)
_cell_measurement_theta_max 22.92
_cell_measurement_theta_min 4.40
_cell_volume 627.31(13)
_computing_cell_refinement 'CAD-4-PC (Enraf--Nonius, 1996)'
_computing_data_collection 'CAD-4-PC (Enraf--Nonius, 1996)'
_computing_data_reduction 'REDU4 (Stoe & Cie, 1987)'
_computing_molecular_graphics 'PLATON (Spek, 2009)'
_computing_publication_material 'SHELXL97 (Sheldrick, 2008)'
_computing_structure_refinement 'SHELXL97 (Sheldrick, 2008)'
_computing_structure_solution 'SHELXS97 (Sheldrick, 2008)'
_diffrn_ambient_temperature 299(2)
_diffrn_measured_fraction_theta_full 0.999
_diffrn_measured_fraction_theta_max 0.999
_diffrn_measurement_device_type 'Enraf--Nonius CAD-4'
_diffrn_measurement_method \w/2\q
_diffrn_radiation_monochromator graphite
_diffrn_radiation_source 'fine-focus sealed tube'
_diffrn_radiation_type CuK\a
_diffrn_radiation_wavelength 1.54180
_diffrn_reflns_av_R_equivalents 0.0141
_diffrn_reflns_av_sigmaI/netI 0.0192
_diffrn_reflns_limit_h_max 2
_diffrn_reflns_limit_h_min -5
_diffrn_reflns_limit_k_max 12
_diffrn_reflns_limit_k_min -12
_diffrn_reflns_limit_l_max 15
_diffrn_reflns_limit_l_min -15
_diffrn_reflns_number 3109
_diffrn_reflns_theta_full 66.95
_diffrn_reflns_theta_max 66.95
_diffrn_reflns_theta_min 3.58
_diffrn_standards_decay_% 1.0
_diffrn_standards_interval_time 120
_diffrn_standards_number 3
_exptl_absorpt_coefficient_mu 0.722
_exptl_absorpt_correction_T_max 0.9445
_exptl_absorpt_correction_T_min 0.6922
_exptl_absorpt_correction_type psi-scan
_exptl_absorpt_process_details '(North <i>et al.</i>,  1968)'
_exptl_crystal_colour colourless
_exptl_crystal_density_diffrn 1.246
_exptl_crystal_density_method 'not measured'
_exptl_crystal_description plate
_exptl_crystal_F_000 252
_exptl_crystal_size_max 0.55
_exptl_crystal_size_mid 0.25
_exptl_crystal_size_min 0.08
_refine_diff_density_max 0.304
_refine_diff_density_min -0.300
_refine_ls_extinction_coef 0.016(3)
_refine_ls_extinction_expression Fc^*^=kFc[1+0.001xFc^2^\l^3^/sin(2\q)]^-1/4^
_refine_ls_extinction_method 'SHELXL97 (Sheldrick, 2008)'
_refine_ls_goodness_of_fit_ref 1.053
_refine_ls_hydrogen_treatment mixed
_refine_ls_matrix_type full
_refine_ls_number_parameters 182
_refine_ls_number_reflns 2234
_refine_ls_number_restraints 0
_refine_ls_restrained_S_all 1.053
_refine_ls_R_factor_all 0.0560
_refine_ls_R_factor_gt 0.0482
_refine_ls_shift/su_max 0.004
_refine_ls_shift/su_mean 0.000
_refine_ls_structure_factor_coef Fsqd
_refine_ls_weighting_details 'calc w=1/[\s^2^(Fo^2^)+(0.0856P)^2^+0.1672P] where P=(Fo^2^+2Fc^2^)/3'
_refine_ls_weighting_scheme calc
_refine_ls_wR_factor_gt 0.1371
_refine_ls_wR_factor_ref 0.1450
_reflns_number_gt 1918
_reflns_number_total 2234
_reflns_threshold_expression I>2\s(I)
_cod_data_source_file bt5016.cif
_cod_data_source_block I
_cod_original_cell_volume 627.31(12)
_cod_database_code 2222601
_cod_database_fobs_code 2222601

loop_
_symmetry_equiv_pos_as_xyz
'x, y, z'
'-x, -y, -z'

loop_
_atom_site_type_symbol
_atom_site_label
_atom_site_fract_x
_atom_site_fract_y
_atom_site_fract_z
_atom_site_U_iso_or_equiv
_atom_site_adp_type
_atom_site_calc_flag
_atom_site_refinement_flags
_atom_site_occupancy
_atom_site_disorder_assembly
_atom_site_disorder_group
C C1 0.3669(3) 0.77823(17) 0.30593(13) 0.0376(4) Uani d . 1 . .
C C2 0.5805(4) 0.67491(18) 0.36121(15) 0.0452(4) Uani d . 1 . .
C C3 0.6582(5) 0.6700(2) 0.46280(16) 0.0549(5) Uani d . 1 . .
H H3 0.804(5) 0.598(2) 0.5015(19) 0.066 Uiso d . 1 . .
C C4 0.5306(4) 0.7610(2) 0.51124(15) 0.0512(5) Uani d . 1 . .
C C5 0.3135(4) 0.8597(2) 0.45520(15) 0.0469(5) Uani d . 1 . .
H H5 0.225(5) 0.923(2) 0.4870(18) 0.056 Uiso d . 1 . .
C C6 0.2278(3) 0.87030(18) 0.35308(14) 0.0400(4) Uani d . 1 . .
C C7 0.4594(3) 0.81334(16) 0.11383(13) 0.0368(4) Uani d . 1 . .
C C8 0.3304(4) 0.8203(2) 0.00956(15) 0.0494(5) Uani d . 1 . .
H H8A 0.214(5) 0.912(2) -0.0210(18) 0.059 Uiso d . 1 . .
H H8B 0.205(5) 0.749(2) 0.0314(18) 0.059 Uiso d . 1 . .
C C9 0.5540(4) 0.8015(2) -0.07431(16) 0.0543(5) Uani d . 1 . .
H H9A 0.683(5) 0.867(2) -0.0887(19) 0.065 Uiso d . 1 . .
H H9B 0.474(5) 0.815(2) -0.142(2) 0.065 Uiso d . 1 . .
C C10 0.7408(4) 0.6682(2) -0.04148(15) 0.0479(5) Uani d . 1 . .
C C11 0.7206(5) 0.5687(2) 0.31581(18) 0.0607(6) Uani d . 1 . .
H H11A 0.8884 0.5946 0.2757 0.073 Uiso calc R 1 . .
H H11B 0.5898 0.5570 0.2686 0.073 Uiso calc R 1 . .
H H11C 0.7730 0.4868 0.3741 0.073 Uiso calc R 1 . .
C C12 0.6208(6) 0.7531(3) 0.62154(18) 0.0727(7) Uani d . 1 . .
H H12A 0.8203 0.7163 0.6316 0.087 Uiso calc R 1 . .
H H12B 0.5120 0.6975 0.6763 0.087 Uiso calc R 1 . .
H H12C 0.5875 0.8406 0.6270 0.087 Uiso calc R 1 . .
C C13 -0.0127(4) 0.9782(2) 0.29629(16) 0.0508(5) Uani d . 1 . .
H H13A -0.1896 0.9451 0.3122 0.061 Uiso calc R 1 . .
H H13B 0.0210 1.0057 0.2195 0.061 Uiso calc R 1 . .
H H13C -0.0227 1.0527 0.3210 0.061 Uiso calc R 1 . .
N N1 0.2852(3) 0.78867(15) 0.20030(11) 0.0396(4) Uani d . 1 . .
H H1N 0.108(5) 0.790(2) 0.1887(16) 0.047 Uiso d . 1 . .
O O1 0.7050(2) 0.83144(14) 0.11738(10) 0.0497(4) Uani d . 1 . .
O O2 0.9467(3) 0.65764(18) -0.11116(13) 0.0680(5) Uani d . 1 . .
H H2O 1.049(6) 0.577(3) -0.091(2) 0.082 Uiso d . 1 . .
O O3 0.7089(3) 0.57886(15) 0.04196(13) 0.0631(4) Uani d . 1 . .

loop_
_atom_site_aniso_label
_atom_site_aniso_U_11
_atom_site_aniso_U_22
_atom_site_aniso_U_33
_atom_site_aniso_U_12
_atom_site_aniso_U_13
_atom_site_aniso_U_23
C1 0.0274(8) 0.0490(9) 0.0385(9) -0.0093(7) 0.0005(6) -0.0158(7)
C2 0.0415(9) 0.0474(9) 0.0448(9) -0.0008(8) -0.0037(7) -0.0159(8)
C3 0.0538(12) 0.0562(11) 0.0483(11) 0.0068(9) -0.0139(9) -0.0151(9)
C4 0.0503(11) 0.0610(11) 0.0425(10) -0.0052(9) -0.0069(8) -0.0188(8)
C5 0.0424(10) 0.0570(11) 0.0450(10) -0.0039(8) 0.0014(8) -0.0244(9)
C6 0.0280(8) 0.0502(10) 0.0417(9) -0.0060(7) 0.0020(6) -0.0159(7)
C7 0.0226(8) 0.0466(9) 0.0426(9) -0.0003(6) -0.0025(6) -0.0190(7)
C8 0.0281(9) 0.0769(13) 0.0448(10) 0.0025(9) -0.0051(7) -0.0273(9)
C9 0.0417(10) 0.0776(14) 0.0417(10) 0.0032(9) -0.0022(8) -0.0241(9)
C10 0.0373(9) 0.0713(12) 0.0450(10) -0.0081(8) 0.0019(7) -0.0332(10)
C11 0.0688(14) 0.0530(11) 0.0553(12) 0.0092(10) -0.0086(10) -0.0202(9)
C12 0.0836(17) 0.0828(16) 0.0519(12) 0.0025(13) -0.0207(11) -0.0276(11)
C13 0.0356(10) 0.0627(12) 0.0517(10) 0.0049(8) -0.0025(8) -0.0226(9)
N1 0.0213(7) 0.0588(9) 0.0420(8) -0.0074(6) -0.0022(6) -0.0206(7)
O1 0.0221(6) 0.0789(9) 0.0516(7) -0.0109(6) -0.0004(5) -0.0249(7)
O2 0.0600(10) 0.0758(10) 0.0631(9) 0.0032(8) 0.0198(7) -0.0280(8)
O3 0.0569(9) 0.0678(9) 0.0624(9) -0.0033(7) 0.0161(7) -0.0256(8)

loop_
_atom_type_symbol
_atom_type_description
_atom_type_scat_dispersion_real
_atom_type_scat_dispersion_imag
_atom_type_scat_source
C C 0.0181 0.0091 'International Tables Vol C Tables 4.2.6.8 and 6.1.1.4'
H H 0.0000 0.0000 'International Tables Vol C Tables 4.2.6.8 and 6.1.1.4'
N N 0.0311 0.0180 'International Tables Vol C Tables 4.2.6.8 and 6.1.1.4'
O O 0.0492 0.0322 'International Tables Vol C Tables 4.2.6.8 and 6.1.1.4'

loop_
_geom_angle_atom_site_label_1
_geom_angle_atom_site_label_2
_geom_angle_atom_site_label_3
_geom_angle_site_symmetry_1
_geom_angle_site_symmetry_3
_geom_angle
_geom_angle_publ_flag
C6 C1 C2 . . 121.06(15) ?
C6 C1 N1 . . 119.24(15) ?
C2 C1 N1 . . 119.69(15) ?
C3 C2 C1 . . 117.88(17) ?
C3 C2 C11 . . 119.76(17) ?
C1 C2 C11 . . 122.34(17) ?
C4 C3 C2 . . 122.86(18) ?
C4 C3 H3 . . 119.0(14) ?
C2 C3 H3 . . 118.1(14) ?
C3 C4 C5 . . 117.53(17) ?
C3 C4 C12 . . 121.54(19) ?
C5 C4 C12 . . 120.93(19) ?
C4 C5 C6 . . 122.27(17) ?
C4 C5 H5 . . 118.5(14) ?
C6 C5 H5 . . 119.2(14) ?
C5 C6 C1 . . 118.35(16) ?
C5 C6 C13 . . 120.18(16) ?
C1 C6 C13 . . 121.46(15) ?
O1 C7 N1 . . 123.22(15) ?
O1 C7 C8 . . 121.66(15) ?
N1 C7 C8 . . 115.11(14) ?
C7 C8 C9 . . 112.74(15) ?
C7 C8 H8A . . 106.9(13) ?
C9 C8 H8A . . 107.8(13) ?
C7 C8 H8B . . 105.4(13) ?
C9 C8 H8B . . 112.3(13) ?
H8A C8 H8B . . 111.7(18) ?
C10 C9 C8 . . 114.18(18) ?
C10 C9 H9A . . 106.1(14) ?
C8 C9 H9A . . 110.4(14) ?
C10 C9 H9B . . 107.1(14) ?
C8 C9 H9B . . 112.8(15) ?
H9A C9 H9B . . 106(2) ?
O3 C10 O2 . . 123.15(19) ?
O3 C10 C9 . . 123.67(17) ?
O2 C10 C9 . . 113.17(18) ?
C2 C11 H11A . . 109.5 ?
C2 C11 H11B . . 109.5 ?
H11A C11 H11B . . 109.5 ?
C2 C11 H11C . . 109.5 ?
H11A C11 H11C . . 109.5 ?
H11B C11 H11C . . 109.5 ?
C4 C12 H12A . . 109.5 ?
C4 C12 H12B . . 109.5 ?
H12A C12 H12B . . 109.5 ?
C4 C12 H12C . . 109.5 ?
H12A C12 H12C . . 109.5 ?
H12B C12 H12C . . 109.5 ?
C6 C13 H13A . . 109.5 ?
C6 C13 H13B . . 109.5 ?
H13A C13 H13B . . 109.5 ?
C6 C13 H13C . . 109.5 ?
H13A C13 H13C . . 109.5 ?
H13B C13 H13C . . 109.5 ?
C7 N1 C1 . . 123.64(14) ?
C7 N1 H1N . . 117.1(14) ?
C1 N1 H1N . . 118.7(14) ?
C10 O2 H2O . . 111.1(18) ?

loop_
_geom_bond_atom_site_label_1
_geom_bond_atom_site_label_2
_geom_bond_site_symmetry_2
_geom_bond_distance
_geom_bond_publ_flag
C1 C6 . 1.393(2) ?
C1 C2 . 1.395(2) ?
C1 N1 . 1.426(2) ?
C2 C3 . 1.387(3) ?
C2 C11 . 1.502(3) ?
C3 C4 . 1.378(3) ?
C3 H3 . 0.96(2) ?
C4 C5 . 1.385(3) ?
C4 C12 . 1.507(3) ?
C5 C6 . 1.387(2) ?
C5 H5 . 0.94(2) ?
C6 C13 . 1.506(2) ?
C7 O1 . 1.228(2) ?
C7 N1 . 1.341(2) ?
C7 C8 . 1.509(2) ?
C8 C9 . 1.517(3) ?
C8 H8A . 1.01(2) ?
C8 H8B . 1.02(2) ?
C9 C10 . 1.491(3) ?
C9 H9A . 0.99(3) ?
C9 H9B . 0.94(3) ?
C10 O3 . 1.215(2) ?
C10 O2 . 1.311(2) ?
C11 H11A . 0.9600 ?
C11 H11B . 0.9600 ?
C11 H11C . 0.9600 ?
C12 H12A . 0.9600 ?
C12 H12B . 0.9600 ?
C12 H12C . 0.9600 ?
C13 H13A . 0.9600 ?
C13 H13B . 0.9600 ?
C13 H13C . 0.9600 ?
N1 H1N . 0.86(2) ?
O2 H2O . 0.88(3) ?

loop_
_geom_hbond_atom_site_label_D
_geom_hbond_atom_site_label_H
_geom_hbond_atom_site_label_A
_geom_hbond_site_symmetry_A
_geom_hbond_distance_DH
_geom_hbond_distance_HA
_geom_hbond_distance_DA
_geom_hbond_angle_DHA
N1 H1N O1 1_455 0.86(2) 2.10(2) 2.9368(18) 163.6(19)
O2 H2O O3 2_765 0.88(3) 1.80(3) 2.679(2) 172(3)

loop_
_geom_torsion_atom_site_label_1
_geom_torsion_atom_site_label_2
_geom_torsion_atom_site_label_3
_geom_torsion_atom_site_label_4
_geom_torsion_site_symmetry_1
_geom_torsion_site_symmetry_2
_geom_torsion_site_symmetry_3
_geom_torsion_site_symmetry_4
_geom_torsion
_geom_torsion_publ_flag
C6 C1 C2 C3 . . . . -2.6(3) ?
N1 C1 C2 C3 . . . . 178.60(16) ?
C6 C1 C2 C11 . . . . 175.73(18) ?
N1 C1 C2 C11 . . . . -3.1(3) ?
C1 C2 C3 C4 . . . . 1.1(3) ?
C11 C2 C3 C4 . . . . -177.3(2) ?
C2 C3 C4 C5 . . . . 0.9(3) ?
C2 C3 C4 C12 . . . . -179.8(2) ?
C3 C4 C5 C6 . . . . -1.3(3) ?
C12 C4 C5 C6 . . . . 179.3(2) ?
C4 C5 C6 C1 . . . . -0.2(3) ?
C4 C5 C6 C13 . . . . 179.05(18) ?
C2 C1 C6 C5 . . . . 2.2(3) ?
N1 C1 C6 C5 . . . . -179.01(15) ?
C2 C1 C6 C13 . . . . -177.02(16) ?
N1 C1 C6 C13 . . . . 1.8(2) ?
O1 C7 C8 C9 . . . . 20.7(3) ?
N1 C7 C8 C9 . . . . -160.51(18) ?
C7 C8 C9 C10 . . . . 63.5(3) ?
C8 C9 C10 O3 . . . . 4.2(3) ?
C8 C9 C10 O2 . . . . -174.88(17) ?
O1 C7 N1 C1 . . . . -1.2(3) ?
C8 C7 N1 C1 . . . . 179.97(16) ?
C6 C1 N1 C7 . . . . 116.28(19) ?
C2 C1 N1 C7 . . . . -64.9(2) ?

loop_
_cod_related_entry_id
_cod_related_entry_database
_cod_related_entry_code
1 ChemSpider 624860
